data_1514376
loop_
_publ_author_name
'Mougel, V.'
'Cop\'eret, C.'

_publ_section_title
;
 Magnitude and consequences of OR ligand \s-donation on alkene metathesis
 activity in d0 silica supported (&#xE002;SiO)W(NAr)(&#xE001;CHtBu)(OR)
 catalysts
;
_journal_issue 6
_journal_name_full 'Chemical Science'
_journal_page_first 2475
_journal_paper_doi 10.1039/c4sc00230j
_journal_volume 5
_journal_year 2014
_chemical_formula_moiety 'C25 H27 F18 N O2 W'
_chemical_formula_sum 'C25 H27 F18 N O2 W'
_chemical_formula_weight 899.32
_chemical_name_systematic
;
 ?
;
_space_group_crystal_system triclinic
_space_group_IT_number 2
_space_group_name_Hall '-P 1'
_space_group_name_H-M_alt 'P -1'
_symmetry_space_group_name_Hall '-P 1'
_symmetry_space_group_name_H-M 'P -1'
_atom_sites_solution_hydrogens geom
_atom_sites_solution_primary direct
_audit_creation_date 2013-12-13
_audit_creation_method
;
Olex2 1.2
(compiled 2013.11.15 svn.r2834 for OlexSys, GUI svn.r4720)
;
_cell_angle_alpha 65.712(3)
_cell_angle_beta 71.109(3)
_cell_angle_gamma 68.540(3)
_cell_formula_units_Z 6
_cell_length_a 15.3435(4)
_cell_length_b 17.6683(5)
_cell_length_c 21.0020(5)
_cell_measurement_reflns_used 16356
_cell_measurement_temperature 100.0(3)
_cell_measurement_theta_max 30.3180
_cell_measurement_theta_min 3.1450
_cell_volume 4728.0(3)
_computing_cell_refinement
;
CrysAlisPro, Agilent Technologies,
Version 1.171.36.28 (release 01-02-2013 CrysAlis171 .NET)
(compiled Feb  1 2013,16:14:44)
;
_computing_data_collection
;
CrysAlisPro, Agilent Technologies,
Version 1.171.36.28 (release 01-02-2013 CrysAlis171 .NET)
(compiled Feb  1 2013,16:14:44)
;
_computing_data_reduction
;
CrysAlisPro, Agilent Technologies,
Version 1.171.36.28 (release 01-02-2013 CrysAlis171 .NET)
(compiled Feb  1 2013,16:14:44)
;
_computing_molecular_graphics 'Olex2 (Dolomanov et al., 2009)'
_computing_publication_material 'Olex2 (Dolomanov et al., 2009)'
_computing_structure_refinement 'ShelXL (Sheldrick, 2008)'
_computing_structure_solution 'ShelXS (Sheldrick, 2008)'
_diffrn_ambient_temperature 100.0(3)
_diffrn_detector_area_resol_mean 16.0839
_diffrn_measured_fraction_theta_full 0.9915
_diffrn_measured_fraction_theta_max 0.8618
_diffrn_measurement_details
;
  1 omega  -98.00  -46.00   1.0000   10.0000
omega____ theta____ kappa____ phi______ frames
    -      -21.6342 -179.0000  -90.0000 52

  2 omega  -25.00   20.00   1.0000   10.0000
omega____ theta____ kappa____ phi______ frames
    -      -21.6342  -99.0000  150.0000 45

  3 omega   34.00   98.00   1.0000   10.0000
omega____ theta____ kappa____ phi______ frames
    -       22.2592  179.0000 -180.0000 64

  4 omega    1.00   90.00   1.0000   10.0000
omega____ theta____ kappa____ phi______ frames
    -       22.2592   57.0000  -60.0000 89

  5 omega  -13.00   85.00   1.0000   10.0000
omega____ theta____ kappa____ phi______ frames
    -       22.2592   19.0000 -120.0000 98

  6 omega  -50.00   48.00   1.0000   10.0000
omega____ theta____ kappa____ phi______ frames
    -       22.2592  -38.0000 -180.0000 98
;
_diffrn_measurement_device_type 'Xcalibur, Sapphire3'
_diffrn_measurement_method '\w scans'
_diffrn_orient_matrix_UB_11 -0.0477091000
_diffrn_orient_matrix_UB_12 -0.0021152000
_diffrn_orient_matrix_UB_13 0.0073696000
_diffrn_orient_matrix_UB_21 0.0000006000
_diffrn_orient_matrix_UB_22 0.0177960000
_diffrn_orient_matrix_UB_23 -0.0370513000
_diffrn_orient_matrix_UB_31 0.0172781000
_diffrn_orient_matrix_UB_32 -0.0420827000
_diffrn_orient_matrix_UB_33 -0.0023556000
_diffrn_radiation_monochromator graphite
_diffrn_radiation_type 'Mo K\a'
_diffrn_radiation_wavelength 0.7107
_diffrn_reflns_av_R_equivalents 0.0826
_diffrn_reflns_av_unetI/netI 0.1616
_diffrn_reflns_Laue_measured_fraction_full 0.996
_diffrn_reflns_Laue_measured_fraction_max 0.862
_diffrn_reflns_limit_h_max 21
_diffrn_reflns_limit_h_min -21
_diffrn_reflns_limit_k_max 24
_diffrn_reflns_limit_k_min -23
_diffrn_reflns_limit_l_max 27
_diffrn_reflns_limit_l_min -28
_diffrn_reflns_number 46595
_diffrn_reflns_point_group_measured_fraction_full 0.996
_diffrn_reflns_point_group_measured_fraction_max 0.862
_diffrn_reflns_theta_full 25.242
_diffrn_reflns_theta_max 30.765
_diffrn_reflns_theta_min 2.798
_diffrn_source 'Enhance (Mo) X-ray Source'
_exptl_absorpt_coefficient_mu 3.796
_exptl_absorpt_correction_T_max 1.00000
_exptl_absorpt_correction_T_min 0.78730
_exptl_absorpt_correction_type multi-scan
_exptl_absorpt_process_details
;
CrysAlisPro, Agilent Technologies,
Version 1.171.36.28 (release 01-02-2013 CrysAlis171 .NET)
(compiled Feb  1 2013,16:14:44)
Empirical absorption correction using spherical harmonics,
 implemented in SCALE3 ABSPACK scaling algorithm.
;
_exptl_crystal_colour 'clear light yellow'
_exptl_crystal_colour_lustre clear
_exptl_crystal_colour_modifier light
_exptl_crystal_colour_primary yellow
_exptl_crystal_density_diffrn 1.895
_exptl_crystal_description irregular
_exptl_crystal_F_000 2616
_exptl_crystal_size_max 0.2415
_exptl_crystal_size_mid 0.1542
_exptl_crystal_size_min 0.1239
_refine_diff_density_max 2.617
_refine_diff_density_min -3.906
_refine_diff_density_rms 0.292
_refine_ls_extinction_method none
_refine_ls_goodness_of_fit_ref 0.983
_refine_ls_hydrogen_treatment mixed
_refine_ls_matrix_type full
_refine_ls_number_parameters 1213
_refine_ls_number_reflns 25449
_refine_ls_number_restraints 48
_refine_ls_restrained_S_all 0.990
_refine_ls_R_factor_all 0.0972
_refine_ls_R_factor_gt 0.0521
_refine_ls_shift/su_max 0.010
_refine_ls_shift/su_mean 0.000
_refine_ls_structure_factor_coef Fsqd
_refine_ls_weighting_details
;
 w=1/[\s^2^(Fo^2^)+(0.0651P)^2^]
 where P=(Fo^2^+2Fc^2^)/3
;
_refine_ls_weighting_scheme calc
_refine_ls_wR_factor_gt 0.1216
_refine_ls_wR_factor_ref 0.1715
_reflns_Friedel_coverage 0.000
_reflns_number_gt 16542
_reflns_number_total 25449
_reflns_threshold_expression 'I > 2\s(I)'
_cod_data_source_file c4sc00230j1.cif
_cod_data_source_block WOtBuF9
_cod_depositor_comments 'Adding full bibliography for 1514376.cif.'
_cod_database_code 1514376
_shelxl_version_number 2012-9
_chemical_oxdiff_formula 'W1 C25 H28 F18 N1 O2'
_shelx_space_group_comment
;
The symmetry employed for this shelxl refinement is uniquely defined
by the following loop, which should always be used as a source of
symmetry information in preference to the above space-group names.
They are only intended as comments.
;
_reflns_odcompleteness_completeness 99.15
_reflns_odcompleteness_iscentric 1
_reflns_odcompleteness_theta 28.22
_olex2_refinement_description
;
1. Fixed Uiso
 At 1.2 times of:
  All C(H) groups
 At 1.5 times of:
  All C(H,H,H) groups
2. Uiso/Uaniso restraints and constraints
Uanis(F108) \\sim Ueq, Uanis(C120) \\sim Ueq, Uanis(F107) \\sim Ueq,
Uanis(F106) \\sim Ueq, Uanis(F105) \\sim Ueq, Uanis(C119) \\sim Ueq,
Uanis(F103) \\sim Ueq, Uanis(F104) \\sim Ueq: with sigma of 0.01 and sigma for
terminal atoms of 0.02
Uanis(C209) = Uanis(C201)
Uanis(C216) = Uanis(F207) = Uanis(C215)
Uanis(F115) = Uanis(C123) = Uanis(C121)
Uanis(O101) = Uanis(C121) = Uanis(C122)
Uanis(C222) = Uanis(F212) = Uanis(C219)
Uanis(C116) = Uanis(C113)
Uanis(C69) = Uanis(C212)
Uanis(F13) = Uanis(C25) = Uanis(C22)
3.a Ternary CH refined with riding coordinates:
 C7(H7), C109(H109), C106(H106), C209(H209), C10(H10), C206(H206)
3.b Aromatic/amide H refined with riding coordinates:
 C13(H13), C112(H112), C102(H102), C211(H211), C4(H4), C103(H103), C104(H104),
 C3(H3), C202(H202), C204(H204), C5(H5), C203(H203)
3.c Idealised Me refined as rotating group:
 C16(H16A,H16B,H16C), C27(H27A,H27B,H27C), C8(H8A,H8B,H8C), C11(H11A,H11B,
 H11C), C214(H21A,H21B,H21C), C115(H11D,H11E,H11F), C111(H11G,H11H,H11I),
 C108(H10A,H10B,H10C), C114(H11J,H11K,H11L), C110(H11M,H11N,H11O), C17(H17A,
 H17B,H17C), C9(H9A,H9B,H9C), C116(H11P,H11Q,H11R), C210(H21D,H21E,H21F),
 C15(H15A,H15B,H15C), C69(H69A,H69B,H69C), C107(H10D,H10E,H10F), C12(H12A,H12B,
 H12C), C213(H21G,H21H,H21I), C207(H20A,H20B,H20C), C208(H20D,H20E,H20F)
;

loop_
_space_group_symop_operation_xyz
'x, y, z'
'-x, -y, -z'

loop_
_atom_site_label
_atom_site_type_symbol
_atom_site_fract_x
_atom_site_fract_y
_atom_site_fract_z
_atom_site_U_iso_or_equiv
_atom_site_adp_type
_atom_site_occupancy
_atom_site_site_symmetry_order
_atom_site_calc_flag
_atom_site_refinement_flags_posn
_atom_site_refinement_flags_adp
W1 W 0.65919(2) 0.36907(2) 0.70043(2) 0.01472(8) Uani 1 1 d . .
W2 W 0.78398(2) -0.05345(2) 1.31357(2) 0.01394(8) Uani 1 1 d . .
W3 W 1.02275(2) 0.32313(2) 1.15530(2) 0.01544(8) Uani 1 1 d . .
O101 O 0.7946(4) -0.0508(4) 1.4025(3) 0.0240(7) Uani 1 1 d . .
O2 O 0.6587(4) 0.3621(3) 0.7947(3) 0.0201(12) Uani 1 1 d . .
N100 N 0.7243(5) 0.0457(4) 1.2642(3) 0.0207(15) Uani 1 1 d . .
O200 O 0.9460(4) 0.3836(4) 1.0832(3) 0.0236(13) Uani 1 1 d . .
F117 F 0.8628(4) 0.0084(4) 1.4666(3) 0.0351(13) Uani 1 1 d . .
F109 F 0.8382(4) -0.2173(3) 1.4647(3) 0.0346(13) Uani 1 1 d . .
F112 F 0.6368(4) -0.0564(4) 1.5696(3) 0.0386(14) Uani 1 1 d . .
F212 F 1.1299(4) 0.3796(3) 1.3018(3) 0.0311(9) Uani 1 1 d . .
O100 O 0.9045(4) -0.1042(4) 1.2614(3) 0.0241(13) Uani 1 1 d . .
O201 O 1.0180(5) 0.3925(4) 1.2079(3) 0.0300(15) Uani 1 1 d . .
N200 N 1.1404(5) 0.2740(4) 1.1231(4) 0.0177(14) Uani 1 1 d . .
F17 F 0.4865(5) 0.3569(4) 0.9584(3) 0.0482(17) Uani 1 1 d . .
F114 F 0.6071(3) -0.0129(3) 1.4640(3) 0.0306(12) Uani 1 1 d . .
C13 C 0.5377(6) 0.4313(5) 0.6800(4) 0.0203(17) Uani 1 1 d . .
H13 H 0.5250 0.4860 0.6820 0.024 Uiso 1 1 calc R .
N1 N 0.6725(5) 0.2713(4) 0.6949(4) 0.0233(16) Uani 1 1 d . .
F113 F 0.6735(4) 0.0570(3) 1.4876(3) 0.0329(13) Uani 1 1 d . .
F14 F 0.6513(4) 0.3886(3) 0.9540(3) 0.0340(13) Uani 1 1 d . .
F13 F 0.7273(4) 0.4445(3) 0.8496(3) 0.0320(10) Uani 1 1 d . .
C7 C 0.7452(6) 0.2490(5) 0.5552(4) 0.0197(17) Uani 1 1 d . .
H7 H 0.7213 0.3040 0.5644 0.024 Uiso 1 1 calc R .
O1 O 0.7519(4) 0.4252(4) 0.6276(3) 0.0224(12) Uani 1 1 d . .
F110 F 0.7828(5) -0.2129(3) 1.5717(3) 0.0446(15) Uani 1 1 d . .
F214 F 1.0768(4) 0.2722(3) 1.3276(3) 0.0382(14) Uani 1 1 d . .
F18 F 0.5981(5) 0.2485(3) 0.9373(3) 0.0429(15) Uani 1 1 d . .
C105 C 0.6823(6) 0.1348(5) 1.1477(4) 0.0188(16) Uani 1 1 d . .
F15 F 0.7537(4) 0.3081(4) 0.8948(3) 0.0388(14) Uani 1 1 d . .
F217 F 0.8869(4) 0.3100(4) 1.3445(3) 0.0391(14) Uani 1 1 d . .
F210 F 0.9570(4) 0.5282(3) 1.3094(3) 0.0426(15) Uani 1 1 d . .
C112 C 0.6992(6) -0.1191(5) 1.3368(4) 0.0180(16) Uani 1 1 d . .
H112 H 0.7275 -0.1757 1.3621 0.022 Uiso 1 1 calc R .
F2 F 0.9234(4) 0.3970(4) 0.5457(4) 0.0513(17) Uani 1 1 d . .
C121 C 0.7718(6) -0.0792(6) 1.4750(5) 0.0240(7) Uani 1 1 d . .
C109 C 0.6208(6) 0.1867(5) 1.3223(5) 0.0216(17) Uani 1 1 d . .
H109 H 0.6606 0.1297 1.3454 0.026 Uiso 1 1 calc R .
F216 F 0.8339(4) 0.4149(4) 1.2553(3) 0.0381(14) Uani 1 1 d . .
F116 F 0.9282(4) -0.1284(4) 1.4924(3) 0.0471(17) Uani 1 1 d . .
F211 F 0.9034(5) 0.5566(4) 1.2166(3) 0.056(2) Uani 1 1 d . .
F111 F 0.6870(4) -0.1833(3) 1.5038(3) 0.0381(14) Uani 1 1 d . .
C14 C 0.4506(6) 0.4282(5) 0.6612(5) 0.0218(18) Uani 1 1 d . .
F115 F 0.8223(3) -0.0771(3) 1.5709(3) 0.0240(7) Uani 1 1 d . .
F213 F 1.0110(4) 0.3589(3) 1.3888(3) 0.0305(12) Uani 1 1 d . .
C102 C 0.5816(6) 0.2703(5) 1.2009(4) 0.0191(17) Uani 1 1 d . .
H102 H 0.5473 0.3160 1.2180 0.023 Uiso 1 1 calc R .
F16 F 0.4922(4) 0.3177(4) 0.8722(3) 0.0410(14) Uani 1 1 d . .
C6 C 0.6634(5) 0.1223(5) 0.7549(4) 0.0149(15) Uani 1 1 d . .
C219 C 0.9828(7) 0.4097(6) 1.2708(5) 0.0311(9) Uani 1 1 d . .
F209 F 1.0543(5) 0.5278(4) 1.2084(3) 0.0467(16) Uani 1 1 d . .
C211 C 0.9782(5) 0.2288(5) 1.2201(4) 0.0189(16) Uani 1 1 d . .
H211 H 0.9135 0.2493 1.2379 0.023 Uiso 1 1 calc R .
C2 C 0.7170(5) 0.1783(5) 0.6240(4) 0.0166(16) Uani 1 1 d . .
C25 C 0.6883(7) 0.3832(6) 0.8886(6) 0.0320(10) Uani 1 1 d . .
C1 C 0.6843(6) 0.1892(5) 0.6913(4) 0.0201(17) Uani 1 1 d . .
F208 F 0.8129(5) 0.2721(4) 1.1358(3) 0.0501(16) Uani 1 1 d . .
C101 C 0.6281(5) 0.1948(5) 1.2453(4) 0.0151(15) Uani 1 1 d . .
C212 C 1.0058(7) 0.1314(6) 1.2554(6) 0.0352(16) Uani 1 1 d . .
C19 C 0.8588(7) 0.4648(7) 0.5162(6) 0.037(2) Uani 1 1 d . .
C220 C 0.8842(7) 0.3949(7) 1.3051(5) 0.042(3) Uani 1 1 d . .
F3 F 0.9038(5) 0.5260(4) 0.4727(4) 0.066(2) Uani 1 1 d . .
F215 F 0.8321(4) 0.4410(4) 1.3479(3) 0.0507(18) Uani 1 1 d . .
F101 F 1.0428(6) -0.0555(5) 1.1578(5) 0.090(3) Uani 1 1 d . .
C4 C 0.7047(6) 0.0309(5) 0.6832(4) 0.0184(16) Uani 1 1 d . .
H4 H 0.7084 -0.0212 0.6800 0.022 Uiso 1 1 calc R .
C16 C 0.4097(7) 0.5176(6) 0.6106(6) 0.039(3) Uani 1 1 d . .
H16A H 0.3881 0.5592 0.6346 0.059 Uiso 1 1 calc GR .
H16B H 0.3568 0.5167 0.5963 0.059 Uiso 1 1 calc GR .
H16C H 0.4584 0.5331 0.5693 0.059 Uiso 1 1 calc GR .
C222 C 1.0501(7) 0.3542(6) 1.3233(5) 0.0311(9) Uani 1 1 d . .
F207 F 0.8152(4) 0.2991(4) 1.0269(3) 0.0417(11) Uani 1 1 d . .
C18 C 0.7782(6) 0.4962(5) 0.5741(4) 0.0206(17) Uani 1 1 d . .
F102 F 1.1069(5) -0.1741(5) 1.1397(4) 0.076(2) Uani 1 1 d . .
C103 C 0.5838(6) 0.2811(5) 1.1314(4) 0.0204(17) Uani 1 1 d . .
H103 H 0.5516 0.3330 1.1022 0.024 Uiso 1 1 calc R .
C100 C 0.6789(5) 0.1265(5) 1.2185(4) 0.0150(15) Uani 1 1 d . .
C122 C 0.7712(6) -0.1740(6) 1.5043(5) 0.0240(7) Uani 1 1 d . .
C106 C 0.7380(6) 0.0627(5) 1.1169(5) 0.0252(19) Uani 1 1 d . .
H106 H 0.7624 0.0114 1.1554 0.030 Uiso 1 1 calc R .
C209 C 1.2841(5) 0.2533(5) 1.1925(4) 0.0195(12) Uani 1 1 d . .
H209 H 1.2182 0.2535 1.2182 0.023 Uiso 1 1 calc R .
C205 C 1.2519(6) 0.2043(6) 1.0392(5) 0.0246(19) Uani 1 1 d . .
C113 C 0.6006(6) -0.1153(6) 1.3301(5) 0.0287(14) Uani 1 1 d . .
F206 F 0.9452(4) 0.2387(4) 1.0667(4) 0.0471(16) Uani 1 1 d . .
C104 C 0.6361(6) 0.2115(5) 1.1059(5) 0.0223(17) Uani 1 1 d . .
H104 H 0.6390 0.2185 1.0589 0.027 Uiso 1 1 calc R .
C201 C 1.3064(5) 0.2152(5) 1.1340(5) 0.0195(12) Uani 1 1 d . .
C221 C 0.9743(7) 0.5068(6) 1.2519(5) 0.032(2) Uani 1 1 d . .
C24 C 0.5448(8) 0.3250(6) 0.9074(5) 0.035(2) Uani 1 1 d . .
C27 C 1.3479(8) 0.2033(7) 1.2462(5) 0.040(2) Uani 1 1 d . .
H27A H 1.3477 0.1437 1.2647 0.060 Uiso 1 1 calc GR .
H27B H 1.3246 0.2263 1.2846 0.060 Uiso 1 1 calc GR .
H27C H 1.4119 0.2078 1.2236 0.060 Uiso 1 1 calc GR .
F9 F 0.7211(6) 0.6189(5) 0.4792(4) 0.081(3) Uani 1 1 d . .
F205 F 0.7634(5) 0.4250(6) 1.1497(4) 0.085(3) Uani 1 1 d . .
F7 F 0.6263(5) 0.5982(4) 0.5848(4) 0.067(2) Uani 1 1 d . .
C3 C 0.7305(6) 0.0969(5) 0.6227(5) 0.0217(17) Uani 1 1 d . .
H3 H 0.7579 0.0861 0.5797 0.026 Uiso 1 1 calc R .
F8 F 0.6475(5) 0.5195(5) 0.5234(3) 0.064(2) Uani 1 1 d . .
C124 C 0.6707(6) -0.0217(5) 1.5003(4) 0.0204(17) Uani 1 1 d . .
F204 F 0.7069(4) 0.4435(5) 1.0623(4) 0.062(2) Uani 1 1 d . .
C117 C 0.9717(6) -0.1661(5) 1.2354(5) 0.0261(19) Uani 1 1 d . .
C202 C 1.3965(6) 0.1688(6) 1.1108(5) 0.0263(19) Uani 1 1 d . .
H202 H 1.4451 0.1564 1.1339 0.032 Uiso 1 1 calc R .
C20 C 0.6900(10) 0.5589(8) 0.5400(7) 0.061(4) Uani 1 1 d . .
C215 C 0.8751(8) 0.3892(7) 1.0526(6) 0.0417(11) Uani 1 1 d . .
C8 C 0.7029(6) 0.2581(6) 0.4954(5) 0.0270(19) Uani 1 1 d . .
H8A H 0.7263 0.2047 0.4857 0.040 Uiso 1 1 calc GR .
H8B H 0.7211 0.3032 0.4532 0.040 Uiso 1 1 calc GR .
H8C H 0.6344 0.2720 0.5096 0.040 Uiso 1 1 calc GR .
F1 F 0.8214(6) 0.4408(5) 0.4799(4) 0.072(2) Uani 1 1 d . .
C11 C 0.6993(9) 0.0704(8) 0.8758(6) 0.059(4) Uani 1 1 d . .
H11A H 0.6976 0.0127 0.8863 0.088 Uiso 1 1 calc GR .
H11B H 0.6813 0.0830 0.9194 0.088 Uiso 1 1 calc GR .
H11C H 0.7628 0.0759 0.8522 0.088 Uiso 1 1 calc GR .
C204 C 1.3483(6) 0.1563(6) 1.0200(5) 0.030(2) Uani 1 1 d . .
H204 H 1.3638 0.1357 0.9824 0.036 Uiso 1 1 calc R .
C123 C 0.8464(6) -0.0681(6) 1.5017(5) 0.0240(7) Uani 1 1 d . .
C5 C 0.6728(6) 0.0444(5) 0.7491(4) 0.0245(18) Uani 1 1 d . .
H5 H 0.6576 -0.0003 0.7901 0.029 Uiso 1 1 calc R .
C214 C 1.0128(12) 0.1070(7) 1.3334(6) 0.077(5) Uani 1 1 d . .
H21A H 1.0666 0.1220 1.3342 0.116 Uiso 1 1 calc GR .
H21B H 1.0210 0.0461 1.3569 0.116 Uiso 1 1 calc GR .
H21C H 0.9552 0.1378 1.3578 0.116 Uiso 1 1 calc GR .
C115 C 0.6172(7) -0.1620(6) 1.2788(5) 0.035(2) Uani 1 1 d . .
H11D H 0.6371 -0.1266 1.2309 0.053 Uiso 1 1 calc GR .
H11E H 0.5589 -0.1737 1.2828 0.053 Uiso 1 1 calc GR .
H11F H 0.6660 -0.2154 1.2904 0.053 Uiso 1 1 calc GR .
C22 C 0.6087(7) 0.3873(6) 0.8545(5) 0.0320(10) Uani 1 1 d . .
C218 C 0.7807(8) 0.4493(9) 1.0782(7) 0.052(3) Uani 1 1 d . .
C111 C 0.6608(8) 0.2563(6) 1.3216(6) 0.042(3) Uani 1 1 d . .
H11G H 0.7212 0.2560 1.2887 0.063 Uiso 1 1 calc GR .
H11H H 0.6693 0.2438 1.3686 0.063 Uiso 1 1 calc GR .
H11I H 0.6166 0.3120 1.3071 0.063 Uiso 1 1 calc GR .
C108 C 0.6716(7) 0.0409(6) 1.0893(5) 0.035(2) Uani 1 1 d . .
H10A H 0.6170 0.0295 1.1265 0.052 Uiso 1 1 calc GR .
H10B H 0.7057 -0.0092 1.0752 0.052 Uiso 1 1 calc GR .
H10C H 0.6506 0.0887 1.0491 0.052 Uiso 1 1 calc GR .
C200 C 1.2326(6) 0.2313(5) 1.0982(5) 0.0253(19) Uani 1 1 d . .
C114 C 0.5449(7) -0.1570(6) 1.4036(5) 0.034(2) Uani 1 1 d . .
H11J H 0.5843 -0.2125 1.4263 0.051 Uiso 1 1 calc GR .
H11K H 0.4884 -0.1638 1.3986 0.051 Uiso 1 1 calc GR .
H11L H 0.5269 -0.1210 1.4323 0.051 Uiso 1 1 calc GR .
C10 C 0.6299(6) 0.1334(5) 0.8275(5) 0.0222(17) Uani 1 1 d . .
H10 H 0.6282 0.1920 0.8211 0.027 Uiso 1 1 calc R .
F100 F 0.9698(7) -0.0977(6) 1.1112(4) 0.101(3) Uani 1 1 d . .
C216 C 0.8614(8) 0.2994(7) 1.0710(6) 0.0417(11) Uani 1 1 d . .
C203 C 1.4175(6) 0.1398(6) 1.0540(5) 0.032(2) Uani 1 1 d . .
H203 H 1.4794 0.1088 1.0393 0.038 Uiso 1 1 calc R .
C118 C 1.0240(9) -0.1223(9) 1.1588(7) 0.063(4) Uani 1 1 d . .
C110 C 0.5183(7) 0.1944(6) 1.3647(5) 0.033(2) Uani 1 1 d . .
H11M H 0.4798 0.2522 1.3465 0.049 Uiso 1 1 calc GR .
H11N H 0.5173 0.1810 1.4141 0.049 Uiso 1 1 calc GR .
H11O H 0.4931 0.1549 1.3602 0.049 Uiso 1 1 calc GR .
F203 F 0.7882(6) 0.5296(5) 1.0481(5) 0.086(3) Uani 1 1 d . .
F10 F 0.4612(4) 0.4857(4) 0.8220(3) 0.0388(14) Uani 1 1 d . .
F202 F 0.8377(4) 0.4561(3) 0.9365(3) 0.0360(13) Uani 1 1 d . .
F12 F 0.5891(5) 0.5298(3) 0.7703(3) 0.0409(15) Uani 1 1 d . .
F11 F 0.5252(5) 0.5172(3) 0.8818(3) 0.0462(17) Uani 1 1 d . .
F4 F 0.8938(5) 0.4905(4) 0.6256(4) 0.0557(19) Uani 1 1 d . .
F201 F 0.9441(6) 0.4889(5) 0.9536(4) 0.074(2) Uani 1 1 d . .
F200 F 0.9761(5) 0.3652(5) 0.9461(3) 0.070(2) Uani 1 1 d . .
F5 F 0.7487(6) 0.5494(5) 0.6664(4) 0.077(3) Uani 1 1 d . .
F6 F 0.8171(6) 0.6171(4) 0.5640(4) 0.078(3) Uani 1 1 d . .
C23 C 0.5453(6) 0.4823(6) 0.8313(5) 0.026(2) Uani 1 1 d . .
C17 C 0.4839(6) 0.3636(6) 0.6213(6) 0.032(2) Uani 1 1 d . .
H17A H 0.5195 0.3869 0.5744 0.047 Uiso 1 1 calc GR .
H17B H 0.4291 0.3527 0.6175 0.047 Uiso 1 1 calc GR .
H17C H 0.5238 0.3106 0.6470 0.047 Uiso 1 1 calc GR .
C9 C 0.8521(7) 0.2270(7) 0.5353(5) 0.037(2) Uani 1 1 d . .
H9A H 0.8767 0.2286 0.5712 0.055 Uiso 1 1 calc GR .
H9B H 0.8715 0.2680 0.4902 0.055 Uiso 1 1 calc GR .
H9C H 0.8767 0.1702 0.5317 0.055 Uiso 1 1 calc GR .
C116 C 0.5439(6) -0.0215(6) 1.3006(5) 0.0287(14) Uani 1 1 d . .
H11P H 0.5339 0.0081 1.3328 0.043 Uiso 1 1 calc GR .
H11Q H 0.4831 -0.0198 1.2955 0.043 Uiso 1 1 calc GR .
H11R H 0.5790 0.0061 1.2549 0.043 Uiso 1 1 calc GR .
C210 C 1.2883(7) 0.3483(6) 1.1565(5) 0.034(2) Uani 1 1 d . .
H21D H 1.3538 0.3502 1.1412 0.051 Uiso 1 1 calc GR .
H21E H 1.2553 0.3786 1.1901 0.051 Uiso 1 1 calc GR .
H21F H 1.2583 0.3751 1.1161 0.051 Uiso 1 1 calc GR .
C206 C 1.1768(8) 0.2261(6) 0.9968(5) 0.037(3) Uani 1 1 d . .
H206 H 1.1164 0.2602 1.0177 0.045 Uiso 1 1 calc R .
C15 C 0.3764(7) 0.4020(7) 0.7296(6) 0.042(3) Uani 1 1 d . .
H15A H 0.4066 0.3499 0.7630 0.064 Uiso 1 1 calc GR .
H15B H 0.3261 0.3928 0.7184 0.064 Uiso 1 1 calc GR .
H15C H 0.3502 0.4471 0.7503 0.064 Uiso 1 1 calc GR .
F108 F 1.0963(5) -0.1643(8) 1.2743(6) 0.115(4) Uani 1 1 d . U
C69 C 0.9293(7) 0.0957(6) 1.2550(6) 0.0352(16) Uani 1 1 d . .
H69A H 0.8683 0.1225 1.2790 0.053 Uiso 1 1 calc GR .
H69B H 0.9448 0.0345 1.2792 0.053 Uiso 1 1 calc GR .
H69C H 0.9268 0.1076 1.2066 0.053 Uiso 1 1 calc GR .
C217 C 0.9062(8) 0.4254(6) 0.9717(5) 0.034(2) Uani 1 1 d . .
F103 F 0.8480(6) -0.1841(7) 1.2018(6) 0.112(4) Uani 1 1 d . U
F106 F 0.9983(9) -0.2361(6) 1.3505(5) 0.134(4) Uani 1 1 d . U
F104 F 0.9854(7) -0.2728(6) 1.1891(6) 0.118(4) Uani 1 1 d . U
C21 C 0.8140(11) 0.5400(7) 0.6059(6) 0.054(3) Uani 1 1 d . .
C107 C 0.8225(8) 0.0857(7) 1.0592(6) 0.051(3) Uani 1 1 d . .
H10D H 0.8006 0.1268 1.0166 0.077 Uiso 1 1 calc GR .
H10E H 0.8658 0.0346 1.0495 0.077 Uiso 1 1 calc GR .
H10F H 0.8548 0.1102 1.0749 0.077 Uiso 1 1 calc GR .
F107 F 1.0959(7) -0.2899(6) 1.2731(5) 0.134(4) Uani 1 1 d . U
C12 C 0.5312(7) 0.1220(8) 0.8624(6) 0.049(3) Uani 1 1 d . .
H12A H 0.4864 0.1661 0.8342 0.073 Uiso 1 1 calc GR .
H12B H 0.5139 0.1262 0.9093 0.073 Uiso 1 1 calc GR .
H12C H 0.5301 0.0664 0.8660 0.073 Uiso 1 1 calc GR .
C213 C 1.1015(8) 0.0887(7) 1.2169(7) 0.072(4) Uani 1 1 d . .
H21G H 1.1120 0.1229 1.1673 0.109 Uiso 1 1 calc GR .
H21H H 1.1015 0.0323 1.2216 0.109 Uiso 1 1 calc GR .
H21I H 1.1516 0.0836 1.2376 0.109 Uiso 1 1 calc GR .
F105 F 0.8933(8) -0.2755(5) 1.2950(7) 0.145(5) Uani 1 1 d . U
C207 C 1.2102(9) 0.2821(8) 0.9184(6) 0.061(4) Uani 1 1 d . .
H20A H 1.2059 0.3382 0.9173 0.092 Uiso 1 1 calc GR .
H20B H 1.1699 0.2877 0.8891 0.092 Uiso 1 1 calc GR .
H20C H 1.2752 0.2548 0.9007 0.092 Uiso 1 1 calc GR .
C208 C 1.1604(11) 0.1482(8) 0.9982(8) 0.079(5) Uani 1 1 d . .
H20D H 1.2190 0.1141 0.9778 0.118 Uiso 1 1 calc GR .
H20E H 1.1127 0.1647 0.9712 0.118 Uiso 1 1 calc GR .
H20F H 1.1389 0.1150 1.0467 0.118 Uiso 1 1 calc GR .
C119 C 0.9236(11) -0.2239(10) 1.2296(9) 0.070(4) Uani 1 1 d . U
C120 C 1.0423(12) -0.2170(10) 1.2852(8) 0.080(5) Uani 1 1 d . U

loop_
_atom_site_aniso_label
_atom_site_aniso_U_11
_atom_site_aniso_U_22
_atom_site_aniso_U_33
_atom_site_aniso_U_23
_atom_site_aniso_U_13
_atom_site_aniso_U_12
W1 0.01884(16) 0.01272(15) 0.01223(16) -0.00451(12) -0.00530(12) -0.00160(11)
W2 0.01641(16) 0.01211(15) 0.01267(16) -0.00435(12) -0.00478(12) -0.00130(11)
W3 0.01480(16) 0.01813(16) 0.01270(16) -0.00484(12) -0.00314(12) -0.00372(12)
O101 0.0197(16) 0.0352(18) 0.0239(17) -0.0126(14) -0.0039(13) -0.0122(13)
O2 0.023(3) 0.022(3) 0.022(3) -0.014(3) -0.005(2) -0.007(2)
N100 0.027(4) 0.019(3) 0.011(3) -0.007(3) -0.009(3) 0.006(3)
O200 0.023(3) 0.026(3) 0.026(3) -0.001(3) -0.013(3) -0.013(2)
F117 0.033(3) 0.057(4) 0.032(3) -0.015(3) -0.004(3) -0.031(3)
F109 0.041(3) 0.025(3) 0.033(3) -0.014(2) -0.004(3) -0.002(2)
F112 0.034(3) 0.044(3) 0.022(3) -0.008(3) 0.001(2) -0.003(3)
F212 0.030(2) 0.038(2) 0.025(2) -0.0127(19) -0.0106(18) -0.0020(18)
O100 0.022(3) 0.023(3) 0.032(4) -0.016(3) 0.001(3) -0.008(2)
O201 0.049(4) 0.021(3) 0.011(3) -0.006(2) -0.007(3) 0.002(3)
N200 0.025(4) 0.018(3) 0.017(4) -0.006(3) -0.004(3) -0.012(3)
F17 0.056(4) 0.067(4) 0.027(3) -0.025(3) 0.017(3) -0.034(3)
F114 0.020(3) 0.036(3) 0.034(3) -0.009(2) -0.012(2) -0.003(2)
C13 0.026(4) 0.018(4) 0.011(4) -0.006(3) -0.005(3) 0.002(3)
N1 0.030(4) 0.021(4) 0.013(4) -0.005(3) -0.010(3) 0.004(3)
F113 0.036(3) 0.027(3) 0.034(3) -0.017(2) -0.001(3) -0.004(2)
F14 0.050(4) 0.037(3) 0.017(3) -0.014(2) -0.015(3) -0.001(3)
F13 0.028(2) 0.041(3) 0.040(3) -0.016(2) -0.007(2) -0.0210(19)
C7 0.023(4) 0.022(4) 0.013(4) -0.010(3) 0.000(3) -0.005(3)
O1 0.027(3) 0.022(3) 0.014(3) 0.001(2) -0.006(2) -0.010(2)
F110 0.075(5) 0.030(3) 0.019(3) 0.002(2) -0.018(3) -0.007(3)
F214 0.056(4) 0.024(3) 0.027(3) -0.008(2) -0.020(3) 0.007(3)
F18 0.075(5) 0.024(3) 0.028(3) 0.004(2) -0.021(3) -0.017(3)
C105 0.022(4) 0.019(4) 0.017(4) -0.008(3) -0.006(3) -0.003(3)
F15 0.033(3) 0.041(3) 0.048(4) -0.021(3) -0.026(3) 0.005(3)
F217 0.031(3) 0.061(4) 0.027(3) -0.011(3) 0.001(3) -0.025(3)
F210 0.068(4) 0.031(3) 0.030(3) -0.022(3) -0.016(3) 0.004(3)
C112 0.028(4) 0.014(4) 0.016(4) -0.005(3) -0.008(3) -0.006(3)
F2 0.030(3) 0.050(4) 0.064(5) -0.020(4) 0.004(3) -0.012(3)
C121 0.0197(16) 0.0352(18) 0.0239(17) -0.0126(14) -0.0039(13) -0.0122(13)
C109 0.026(5) 0.015(4) 0.024(5) -0.006(3) -0.008(4) -0.003(3)
F216 0.020(3) 0.065(4) 0.041(4) -0.029(3) -0.003(3) -0.013(3)
F116 0.025(3) 0.072(4) 0.053(4) -0.042(4) -0.016(3) 0.010(3)
F211 0.080(5) 0.037(3) 0.045(4) -0.024(3) -0.037(4) 0.024(3)
F111 0.056(4) 0.028(3) 0.027(3) -0.001(2) -0.009(3) -0.017(3)
C14 0.024(4) 0.018(4) 0.026(5) -0.006(3) -0.010(4) -0.004(3)
F115 0.0197(16) 0.0352(18) 0.0239(17) -0.0126(14) -0.0039(13) -0.0122(13)
F213 0.030(3) 0.047(3) 0.017(3) -0.011(2) -0.007(2) -0.010(2)
C102 0.023(4) 0.016(4) 0.023(5) -0.006(3) -0.007(3) -0.010(3)
F16 0.044(4) 0.057(4) 0.029(3) -0.018(3) 0.000(3) -0.024(3)
C6 0.011(4) 0.014(4) 0.022(4) -0.004(3) -0.007(3) -0.004(3)
C219 0.030(2) 0.038(2) 0.025(2) -0.0127(19) -0.0106(18) -0.0020(18)
F209 0.078(5) 0.032(3) 0.029(3) -0.013(3) 0.001(3) -0.021(3)
C211 0.010(4) 0.026(4) 0.020(4) -0.001(3) -0.003(3) -0.012(3)
C2 0.010(4) 0.031(4) 0.013(4) -0.012(3) -0.001(3) -0.006(3)
C25 0.028(2) 0.041(3) 0.040(3) -0.016(2) -0.007(2) -0.0210(19)
C1 0.027(4) 0.016(4) 0.018(4) -0.011(3) -0.009(3) 0.003(3)
F208 0.046(4) 0.063(4) 0.039(4) 0.005(3) -0.017(3) -0.031(3)
C101 0.016(4) 0.019(4) 0.014(4) 0.000(3) -0.005(3) -0.014(3)
C212 0.025(4) 0.025(3) 0.050(5) -0.006(3) -0.014(3) -0.005(3)
C19 0.024(5) 0.058(7) 0.039(6) -0.016(5) 0.006(4) -0.033(5)
C220 0.035(6) 0.063(7) 0.019(5) -0.026(5) -0.008(4) 0.013(5)
F3 0.053(5) 0.067(5) 0.045(5) -0.001(4) 0.018(4) -0.025(4)
F215 0.028(3) 0.086(5) 0.034(4) -0.039(4) -0.001(3) 0.006(3)
F101 0.080(6) 0.069(6) 0.098(7) -0.042(5) 0.044(5) -0.034(5)
C4 0.018(4) 0.017(4) 0.024(5) -0.007(3) -0.006(3) -0.006(3)
C16 0.037(6) 0.029(5) 0.048(7) -0.013(5) -0.026(5) 0.010(4)
C222 0.030(2) 0.038(2) 0.025(2) -0.0127(19) -0.0106(18) -0.0020(18)
F207 0.047(3) 0.048(3) 0.035(3) -0.001(2) -0.022(2) -0.022(2)
C18 0.033(5) 0.017(4) 0.014(4) -0.001(3) 0.000(3) -0.018(3)
F102 0.061(5) 0.064(5) 0.065(5) -0.033(4) 0.020(4) 0.011(4)
C103 0.024(4) 0.012(4) 0.018(4) 0.005(3) -0.009(3) -0.004(3)
C100 0.016(4) 0.008(3) 0.018(4) 0.000(3) -0.004(3) -0.004(3)
C122 0.0197(16) 0.0352(18) 0.0239(17) -0.0126(14) -0.0039(13) -0.0122(13)
C106 0.028(5) 0.024(4) 0.018(4) -0.009(4) -0.006(4) 0.003(4)
C209 0.011(3) 0.022(3) 0.025(3) -0.005(2) 0.001(2) -0.010(2)
C205 0.025(5) 0.028(5) 0.026(5) -0.011(4) -0.005(4) -0.011(4)
C113 0.013(3) 0.030(3) 0.043(4) -0.006(3) -0.011(3) -0.010(2)
F206 0.051(4) 0.039(4) 0.066(5) -0.013(3) -0.029(4) -0.018(3)
C104 0.029(5) 0.020(4) 0.019(4) -0.005(3) 0.000(3) -0.013(3)
C201 0.011(3) 0.022(3) 0.025(3) -0.005(2) 0.001(2) -0.010(2)
C221 0.048(6) 0.024(5) 0.021(5) -0.008(4) -0.013(4) -0.004(4)
C24 0.056(7) 0.039(6) 0.017(5) -0.014(4) -0.004(4) -0.018(5)
C27 0.050(7) 0.048(6) 0.019(5) -0.007(5) -0.014(5) -0.009(5)
F9 0.066(5) 0.061(5) 0.071(6) 0.044(4) -0.038(5) -0.021(4)
F205 0.044(4) 0.160(8) 0.058(5) -0.076(6) -0.012(4) 0.011(5)
F7 0.040(4) 0.027(3) 0.093(6) -0.001(4) -0.004(4) 0.003(3)
C3 0.022(4) 0.025(4) 0.020(4) -0.012(4) -0.003(3) -0.005(3)
F8 0.057(5) 0.103(6) 0.034(4) -0.004(4) -0.028(4) -0.030(4)
C124 0.019(4) 0.027(4) 0.018(4) -0.009(4) -0.003(3) -0.008(3)
F204 0.029(3) 0.104(6) 0.057(5) -0.042(4) -0.024(3) 0.009(4)
C117 0.023(5) 0.019(4) 0.030(5) -0.008(4) -0.006(4) 0.002(3)
C202 0.012(4) 0.032(5) 0.028(5) -0.002(4) -0.001(3) -0.009(3)
C20 0.056(8) 0.044(7) 0.034(7) 0.019(5) -0.012(6) 0.008(6)
C215 0.047(3) 0.048(3) 0.035(3) -0.001(2) -0.022(2) -0.022(2)
C8 0.025(5) 0.033(5) 0.026(5) -0.001(4) -0.007(4) -0.018(4)
F1 0.108(6) 0.084(6) 0.039(4) -0.038(4) -0.011(4) -0.027(5)
C11 0.067(8) 0.074(9) 0.030(7) -0.031(6) -0.016(6) 0.008(7)
C204 0.025(5) 0.037(5) 0.028(5) -0.014(4) 0.006(4) -0.014(4)
C123 0.0197(16) 0.0352(18) 0.0239(17) -0.0126(14) -0.0039(13) -0.0122(13)
C5 0.035(5) 0.013(4) 0.013(4) 0.005(3) -0.004(4) -0.005(3)
C214 0.165(16) 0.031(7) 0.050(9) 0.019(5) -0.064(10) -0.043(8)
C115 0.038(6) 0.033(5) 0.053(7) -0.012(5) -0.017(5) -0.026(4)
C22 0.028(2) 0.041(3) 0.040(3) -0.016(2) -0.007(2) -0.0210(19)
C218 0.030(6) 0.079(9) 0.058(8) -0.040(7) -0.026(6) 0.009(6)
C111 0.064(7) 0.046(6) 0.036(6) -0.024(5) -0.022(6) -0.015(6)
C108 0.048(6) 0.027(5) 0.040(6) -0.013(4) -0.019(5) -0.011(4)
C200 0.027(5) 0.018(4) 0.020(5) -0.005(3) -0.004(4) 0.003(3)
C114 0.024(5) 0.045(6) 0.039(6) -0.009(5) -0.003(4) -0.024(4)
C10 0.021(4) 0.023(4) 0.022(5) -0.004(4) -0.001(3) -0.012(3)
F100 0.135(8) 0.096(7) 0.053(6) -0.040(5) -0.046(6) 0.032(6)
C216 0.047(3) 0.048(3) 0.035(3) -0.001(2) -0.022(2) -0.022(2)
C203 0.018(4) 0.031(5) 0.035(6) -0.012(4) 0.001(4) 0.003(4)
C118 0.061(8) 0.057(8) 0.058(9) -0.040(7) -0.019(7) 0.031(7)
C110 0.030(5) 0.042(6) 0.024(5) -0.011(4) 0.002(4) -0.015(4)
F203 0.117(7) 0.038(4) 0.114(8) -0.038(5) -0.068(6) 0.020(4)
F10 0.030(3) 0.048(4) 0.033(3) -0.021(3) -0.010(3) 0.007(3)
F202 0.043(3) 0.035(3) 0.033(3) -0.003(2) -0.028(3) -0.005(3)
F12 0.067(4) 0.021(3) 0.025(3) 0.003(2) -0.019(3) -0.006(3)
F11 0.070(4) 0.027(3) 0.041(4) -0.025(3) -0.025(3) 0.016(3)
F4 0.044(4) 0.071(5) 0.075(5) -0.012(4) -0.026(4) -0.042(4)
F201 0.097(6) 0.093(6) 0.046(5) 0.023(4) -0.042(4) -0.070(5)
F200 0.057(4) 0.097(6) 0.027(4) -0.024(4) -0.016(3) 0.020(4)
F5 0.105(6) 0.083(6) 0.069(6) -0.057(5) -0.007(5) -0.028(5)
F6 0.118(7) 0.049(5) 0.091(6) -0.002(4) -0.035(6) -0.060(5)
C23 0.026(5) 0.022(4) 0.033(5) -0.016(4) -0.012(4) 0.002(4)
C17 0.022(5) 0.030(5) 0.054(7) -0.023(5) -0.020(5) 0.002(4)
C9 0.043(6) 0.053(6) 0.015(5) -0.001(4) -0.004(4) -0.027(5)
C116 0.013(3) 0.030(3) 0.043(4) -0.006(3) -0.011(3) -0.010(2)
C210 0.033(5) 0.034(5) 0.042(6) -0.016(5) -0.004(5) -0.016(4)
C206 0.053(7) 0.032(5) 0.023(5) -0.017(4) -0.015(5) 0.008(5)
C15 0.025(5) 0.073(8) 0.031(6) -0.012(5) 0.006(4) -0.031(5)
F108 0.035(4) 0.225(10) 0.125(8) -0.123(8) -0.019(5) -0.003(6)
C69 0.025(4) 0.025(3) 0.050(5) -0.006(3) -0.014(3) -0.005(3)
C217 0.041(6) 0.035(5) 0.026(5) 0.003(4) -0.015(5) -0.018(5)
F103 0.064(5) 0.176(9) 0.174(9) -0.158(8) 0.005(6) -0.030(6)
F106 0.177(10) 0.105(7) 0.031(5) -0.007(5) -0.015(6) 0.036(7)
F104 0.113(7) 0.090(6) 0.174(10) -0.114(7) 0.016(7) -0.012(6)
C21 0.099(11) 0.033(6) 0.029(7) -0.008(5) -0.020(7) -0.014(7)
C107 0.056(7) 0.040(6) 0.035(7) -0.017(5) 0.009(6) 0.000(5)
F107 0.141(8) 0.092(6) 0.071(6) -0.029(5) -0.038(6) 0.094(6)
C12 0.034(6) 0.083(9) 0.031(6) -0.028(6) -0.001(5) -0.013(6)
C213 0.033(6) 0.030(6) 0.085(11) 0.012(6) 0.010(6) 0.014(5)
F105 0.130(8) 0.038(5) 0.195(11) -0.046(6) 0.081(8) -0.036(5)
C207 0.056(8) 0.068(9) 0.039(8) -0.004(6) -0.018(6) -0.001(7)
C208 0.119(13) 0.043(7) 0.101(13) -0.039(8) -0.076(11) 0.013(8)
C119 0.061(7) 0.061(7) 0.088(8) -0.046(6) 0.004(6) -0.013(6)
C120 0.078(8) 0.070(7) 0.055(7) -0.031(6) 0.001(6) 0.020(6)

loop_
_atom_type_symbol
_atom_type_description
_atom_type_scat_dispersion_real
_atom_type_scat_dispersion_imag
_atom_type_scat_source
C C 0.0033 0.0016 'International Tables Vol C Tables 4.2.6.8 and 6.1.1.4'
H H 0.0000 0.0000 'International Tables Vol C Tables 4.2.6.8 and 6.1.1.4'
F F 0.0171 0.0103 'International Tables Vol C Tables 4.2.6.8 and 6.1.1.4'
N N 0.0061 0.0033 'International Tables Vol C Tables 4.2.6.8 and 6.1.1.4'
O O 0.0106 0.0060 'International Tables Vol C Tables 4.2.6.8 and 6.1.1.4'
W W -0.8490 6.8722 'International Tables Vol C Tables 4.2.6.8 and 6.1.1.4'

loop_
_exptl_crystal_face_index_h
_exptl_crystal_face_index_k
_exptl_crystal_face_index_l
_exptl_crystal_face_perp_dist
_exptl_oxdiff_crystal_face_indexfrac_h
_exptl_oxdiff_crystal_face_indexfrac_k
_exptl_oxdiff_crystal_face_indexfrac_l
_exptl_oxdiff_crystal_face_x
_exptl_oxdiff_crystal_face_y
_exptl_oxdiff_crystal_face_z
8 -5 23 0.0522 7.9790 -5.0366 22.9477 -0.2009 -0.9399 0.2958
-9 -5 -28 0.0403 -8.9648 -4.9545 -27.9457 0.2322 0.9472 0.1194
-7 13 -14 0.0854 -6.9950 13.0218 -13.9603 0.2033 0.7490 -0.6360
-4 -22 -21 0.0344 -3.9586 -21.9647 -20.9741 0.0808 0.3862 0.9053
9 4 28 0.0853 8.9657 3.9546 27.9448 -0.2302 -0.9650 -0.0773
-18 3 -10 0.0865 -17.9839 3.0204 -9.9818 0.7780 0.4236 -0.4143
14 -11 4 0.0165 13.9988 -11.0092 3.9867 -0.6152 -0.3436 0.6958
18 19 20 0.1198 17.9548 18.9621 19.9787 -0.7495 -0.4028 -0.5348
-14 -4 14 0.0571 -14.0019 -4.0162 13.9605 0.7794 -0.5887 -0.1058
12 -5 -17 0.0343 12.0138 -4.9777 -16.9624 -0.6876 0.5399 0.4570
13 17 -7 0.1051 12.9842 17.0045 -6.9651 -0.7068 0.5607 -0.4748

loop_
_geom_angle_atom_site_label_1
_geom_angle_atom_site_label_2
_geom_angle_atom_site_label_3
_geom_angle
C13 W1 O2 108.8(3)
C13 W1 O1 108.6(3)
N1 W1 O2 113.0(3)
N1 W1 C13 102.2(3)
N1 W1 O1 111.0(3)
O1 W1 O2 112.6(2)
N100 W2 O101 111.1(3)
N100 W2 O100 114.1(3)
N100 W2 C112 101.7(3)
O100 W2 O101 112.9(2)
C112 W2 O101 107.4(3)
C112 W2 O100 108.8(3)
O201 W3 O200 113.7(2)
N200 W3 O200 113.5(3)
N200 W3 O201 110.7(3)
N200 W3 C211 101.9(3)
C211 W3 O200 108.4(3)
C211 W3 O201 107.8(3)
C121 O101 W2 147.8(5)
C22 O2 W1 147.6(5)
C100 N100 W2 175.8(6)
C215 O200 W3 150.2(6)
C117 O100 W2 156.6(6)
C219 O201 W3 146.3(6)
C200 N200 W3 177.2(6)
C14 C13 W1 145.1(6)
C1 N1 W1 179.1(6)
C8 C7 C2 111.4(7)
C9 C7 C2 108.0(7)
C9 C7 C8 111.1(7)
C18 O1 W1 152.6(6)
C100 C105 C106 122.7(7)
C104 C105 C100 118.0(7)
C104 C105 C106 119.4(7)
C113 C112 W2 144.1(6)
O101 C121 C122 111.0(6)
O101 C121 C124 109.0(7)
O101 C121 C123 107.6(7)
C122 C121 C124 110.2(7)
C123 C121 C122 110.2(7)
C123 C121 C124 108.8(6)
C101 C109 C111 109.3(7)
C110 C109 C101 111.4(7)
C110 C109 C111 111.1(7)
C16 C14 C13 107.9(7)
C16 C14 C17 108.0(7)
C16 C14 C15 111.5(8)
C17 C14 C13 108.8(7)
C15 C14 C13 109.8(7)
C15 C14 C17 110.8(8)
C101 C102 C103 122.3(7)
C1 C6 C10 122.8(6)
C5 C6 C1 117.4(7)
C5 C6 C10 119.8(7)
O201 C219 C220 111.1(7)
O201 C219 C222 111.3(7)
O201 C219 C221 106.7(8)
C220 C219 C222 109.5(8)
C220 C219 C221 108.7(8)
C222 C219 C221 109.5(7)
C212 C211 W3 144.8(6)
C1 C2 C7 123.0(7)
C3 C2 C7 120.0(7)
C3 C2 C1 116.8(8)
F14 C25 C22 110.6(8)
F13 C25 F14 109.6(7)
F13 C25 F15 109.8(8)
F13 C25 C22 110.2(8)
F15 C25 F14 107.3(8)
F15 C25 C22 109.3(7)
C6 C1 N1 119.0(7)
C2 C1 N1 118.3(7)
C2 C1 C6 122.7(7)
C102 C101 C109 119.6(7)
C102 C101 C100 117.9(7)
C100 C101 C109 122.5(7)
C211 C212 C214 110.7(8)
C211 C212 C69 109.0(7)
C69 C212 C214 108.7(9)
C213 C212 C211 112.0(9)
C213 C212 C214 107.8(11)
C213 C212 C69 108.6(9)
F2 C19 F3 107.1(8)
F2 C19 C18 110.5(8)
F2 C19 F1 107.3(8)
F3 C19 C18 111.0(8)
F3 C19 F1 111.7(9)
F1 C19 C18 109.2(7)
F217 C220 C219 113.2(8)
F216 C220 F217 104.1(9)
F216 C220 C219 111.3(8)
F215 C220 F217 107.1(9)
F215 C220 F216 107.5(7)
F215 C220 C219 113.0(9)
C3 C4 C5 118.7(7)
F212 C222 F213 106.7(7)
F212 C222 C219 110.8(8)
F214 C222 F212 106.7(7)
F214 C222 F213 108.6(8)
F214 C222 C219 111.0(7)
F213 C222 C219 112.7(7)
O1 C18 C19 108.3(7)
O1 C18 C20 109.1(8)
O1 C18 C21 109.0(7)
C19 C18 C20 108.9(8)
C21 C18 C19 110.2(8)
C21 C18 C20 111.4(9)
C102 C103 C104 118.4(7)
C105 C100 N100 118.9(6)
C101 C100 N100 119.5(7)
C101 C100 C105 121.5(7)
F109 C122 F110 108.7(8)
F109 C122 C121 111.0(8)
F109 C122 F111 105.8(6)
F110 C122 C121 112.9(6)
F110 C122 F111 106.0(7)
F111 C122 C121 112.0(7)
C105 C106 C108 110.3(7)
C107 C106 C105 110.9(8)
C107 C106 C108 111.7(8)
C201 C209 C210 108.2(7)
C27 C209 C201 114.1(7)
C27 C209 C210 111.5(7)
C204 C205 C206 121.4(8)
C200 C205 C204 115.5(8)
C200 C205 C206 123.1(8)
C115 C113 C112 107.6(7)
C115 C113 C114 111.6(7)
C115 C113 C116 109.6(8)
C114 C113 C112 109.4(7)
C114 C113 C116 108.6(7)
C116 C113 C112 110.0(7)
C105 C104 C103 121.9(8)
C202 C201 C209 122.6(7)
C202 C201 C200 117.5(8)
C200 C201 C209 119.8(7)
F210 C221 F211 108.0(7)
F210 C221 C219 112.6(8)
F210 C221 F209 108.1(8)
F211 C221 C219 110.2(8)
F211 C221 F209 106.1(8)
F209 C221 C219 111.5(8)
F17 C24 C22 110.0(7)
F18 C24 F17 108.6(8)
F18 C24 F16 109.3(7)
F18 C24 C22 110.8(8)
F16 C24 F17 108.4(9)
F16 C24 C22 109.7(8)
C4 C3 C2 122.4(7)
F112 C124 F114 107.9(7)
F112 C124 C121 111.3(7)
F114 C124 C121 110.6(6)
F113 C124 F112 109.0(6)
F113 C124 F114 106.2(7)
F113 C124 C121 111.6(7)
O100 C117 C118 109.3(7)
O100 C117 C119 110.0(8)
O100 C117 C120 108.1(8)
C119 C117 C118 107.3(10)
C119 C117 C120 111.7(11)
C120 C117 C118 110.5(10)
C201 C202 C203 122.0(8)
F9 C20 C18 108.3(10)
F7 C20 C18 110.1(10)
F7 C20 F9 109.2(10)
F8 C20 C18 112.8(9)
F8 C20 F9 108.0(11)
F8 C20 F7 108.3(11)
O200 C215 C218 109.6(8)
O200 C215 C216 111.6(8)
O200 C215 C217 108.2(9)
C218 C215 C216 110.0(10)
C217 C215 C218 109.9(10)
C217 C215 C216 107.5(8)
C203 C204 C205 122.8(8)
F117 C123 C121 111.8(7)
F117 C123 F116 108.4(8)
F117 C123 F115 107.0(6)
F116 C123 C121 108.8(7)
F115 C123 C121 113.7(7)
F115 C123 F116 106.8(7)
C6 C5 C4 121.8(8)
O2 C22 C25 104.8(7)
O2 C22 C24 110.3(7)
O2 C22 C23 110.3(8)
C25 C22 C24 112.1(8)
C23 C22 C25 108.9(7)
C23 C22 C24 110.3(8)
F205 C218 C215 108.9(10)
F204 C218 F205 106.1(11)
F204 C218 C215 111.8(8)
F204 C218 F203 110.2(10)
F203 C218 F205 111.3(9)
F203 C218 C215 108.5(11)
N200 C200 C205 119.7(8)
N200 C200 C201 118.4(7)
C205 C200 C201 121.9(7)
C6 C10 C11 110.6(7)
C12 C10 C6 111.9(7)
C12 C10 C11 109.8(9)
F208 C216 F207 107.1(9)
F208 C216 F206 106.2(9)
F208 C216 C215 112.3(9)
F207 C216 F206 106.2(9)
F207 C216 C215 112.4(8)
F206 C216 C215 112.2(9)
C204 C203 C202 120.1(8)
F101 C118 F102 106.4(12)
F101 C118 C117 109.1(9)
F101 C118 F100 110.0(12)
F102 C118 C117 111.8(11)
F102 C118 F100 108.9(10)
F100 C118 C117 110.7(12)
F10 C23 C22 111.1(7)
F12 C23 C22 110.9(7)
F12 C23 F10 108.1(7)
F12 C23 F11 109.4(7)
F11 C23 C22 110.6(7)
F11 C23 F10 106.7(7)
C205 C206 C207 108.5(9)
C208 C206 C205 112.1(8)
C208 C206 C207 110.5(9)
F202 C217 C215 115.1(9)
F202 C217 F201 106.1(8)
F202 C217 F200 108.3(8)
F201 C217 C215 110.7(8)
F201 C217 F200 105.2(9)
F200 C217 C215 110.9(9)
F4 C21 C18 109.9(9)
F4 C21 F5 106.7(9)
F5 C21 C18 107.7(10)
F6 C21 C18 111.8(9)
F6 C21 F4 114.6(12)
F6 C21 F5 105.7(9)
F103 C119 C117 115.4(12)
F103 C119 F104 106.5(12)
F103 C119 F105 104.9(13)
F104 C119 C117 110.7(11)
F105 C119 C117 109.6(13)
F105 C119 F104 109.6(12)
F108 C120 C117 106.8(12)
F106 C120 C117 110.9(13)
F106 C120 F108 108.1(14)
F106 C120 F107 107.9(14)
F107 C120 C117 111.2(12)
F107 C120 F108 111.9(14)

loop_
_geom_bond_atom_site_label_1
_geom_bond_atom_site_label_2
_geom_bond_distance
W1 O2 1.929(5)
W1 C13 1.870(8)
W1 N1 1.712(7)
W1 O1 1.929(6)
W2 O101 1.948(5)
W2 N100 1.712(6)
W2 O100 1.926(5)
W2 C112 1.872(8)
W3 O200 1.930(5)
W3 O201 1.929(5)
W3 N200 1.737(7)
W3 C211 1.861(8)
O101 C121 1.360(10)
O2 C22 1.397(10)
N100 C100 1.422(9)
O200 C215 1.387(10)
F117 C123 1.320(10)
F109 C122 1.315(9)
F112 C124 1.332(10)
F212 C222 1.335(11)
O100 C117 1.363(9)
O201 C219 1.370(10)
N200 C200 1.382(10)
F17 C24 1.331(10)
F114 C124 1.352(9)
C13 C14 1.535(11)
N1 C1 1.426(10)
F113 C124 1.317(9)
F14 C25 1.334(10)
F13 C25 1.275(10)
C7 C2 1.530(11)
C7 C8 1.521(11)
C7 C9 1.496(12)
O1 C18 1.385(9)
F110 C122 1.334(10)
F214 C222 1.326(10)
F18 C24 1.311(11)
C105 C100 1.419(10)
C105 C106 1.515(10)
C105 C104 1.353(11)
F15 C25 1.323(11)
F217 C220 1.376(13)
F210 C221 1.328(9)
C112 C113 1.540(11)
F2 C19 1.311(12)
C121 C122 1.531(12)
C121 C124 1.574(11)
C121 C123 1.525(11)
C109 C101 1.534(11)
C109 C111 1.556(11)
C109 C110 1.524(12)
F216 C220 1.355(10)
F116 C123 1.335(10)
F211 C221 1.340(10)
F111 C122 1.365(9)
C14 C16 1.531(12)
C14 C17 1.534(11)
C14 C15 1.534(12)
F115 C123 1.334(9)
F213 C222 1.334(10)
C102 C101 1.367(10)
C102 C103 1.383(11)
F16 C24 1.325(10)
C6 C1 1.408(11)
C6 C5 1.383(10)
C6 C10 1.515(11)
C219 C220 1.519(15)
C219 C222 1.534(12)
C219 C221 1.559(13)
F209 C221 1.344(12)
C211 C212 1.519(12)
C2 C1 1.407(10)
C2 C3 1.387(10)
C25 C22 1.571(12)
F208 C216 1.306(12)
C101 C100 1.403(10)
C212 C214 1.544(14)
C212 C69 1.526(12)
C212 C213 1.517(14)
C19 F3 1.344(11)
C19 C18 1.547(12)
C19 F1 1.349(11)
C220 F215 1.331(9)
F101 C118 1.304(15)
C4 C3 1.386(12)
C4 C5 1.399(11)
F207 C216 1.339(10)
C18 C20 1.565(14)
C18 C21 1.523(13)
F102 C118 1.318(12)
C103 C104 1.409(10)
C106 C108 1.541(11)
C106 C107 1.509(13)
C209 C201 1.523(11)
C209 C27 1.508(12)
C209 C210 1.548(11)
C205 C204 1.430(12)
C205 C200 1.414(11)
C205 C206 1.526(12)
C113 C115 1.519(12)
C113 C114 1.526(13)
C113 C116 1.528(12)
F206 C216 1.345(12)
C201 C202 1.372(11)
C201 C200 1.438(11)
C24 C22 1.577(13)
F9 C20 1.358(13)
F205 C218 1.344(14)
F7 C20 1.331(14)
F8 C20 1.307(15)
F204 C218 1.327(11)
C117 C118 1.556(17)
C117 C119 1.521(16)
C117 C120 1.525(18)
C202 C203 1.388(12)
C215 C218 1.535(15)
C215 C216 1.548(14)
C215 C217 1.526(14)
C11 C10 1.518(13)
C204 C203 1.347(13)
C22 C23 1.561(13)
C218 F203 1.326(15)
C10 C12 1.501(13)
F100 C118 1.340(14)
F10 C23 1.344(10)
F202 C217 1.305(10)
F12 C23 1.329(11)
F11 C23 1.338(9)
F4 C21 1.297(14)
F201 C217 1.313(11)
F200 C217 1.354(12)
F5 C21 1.369(14)
F6 C21 1.290(13)
C206 C207 1.561(15)
C206 C208 1.473(14)
F108 C120 1.367(19)
F103 C119 1.297(17)
F106 C120 1.280(16)
F104 C119 1.360(13)
F107 C120 1.326(14)
F105 C119 1.342(18)
